data_7215174
loop_
_publ_author_name
'Downie, Lewis J.'
'Thompson, Stephen P.'
'Tang, Chiu C.'
'Parsons, Simon'
'Lightfoot, Philip'

_publ_section_title
;
 Re-entrant structural phase transition in a frustrated kagome magnet,
 Rb2SnCu3F12
;
_journal_issue 37
_journal_name_full CrystEngComm
_journal_page_first 7426
_journal_paper_doi 10.1039/c3ce41422a
_journal_volume 15
_journal_year 2013
_chemical_formula_moiety 1Rb2Sn1Cu3F12
_chemical_formula_sum 'Cu3 F12 Rb2 Sn'
_chemical_formula_weight 708.26
_chemical_melting_point ?
_chemical_name_common Rb2Sn1Cu3F12
_chemical_name_systematic
;
 ?
;
_space_group_IT_number 148
_symmetry_cell_setting trigonal
_symmetry_space_group_name_Hall '-R 3'
_symmetry_space_group_name_H-M 'R -3 :H'
_atom_sites_solution_hydrogens none
_atom_sites_solution_primary direct
_atom_sites_solution_secondary difmap
_audit_creation_method SHELXL-97
_cell_angle_alpha 90.00
_cell_angle_beta 90.00
_cell_angle_gamma 120.00
_cell_formula_units_Z 12
_cell_length_a 13.8771(8)
_cell_length_b 13.8771(8)
_cell_length_c 20.2392(13)
_cell_measurement_reflns_used 2408
_cell_measurement_temperature 230
_cell_measurement_theta_max 28.346
_cell_measurement_theta_min 3.926
_cell_volume 3375.4(4)
_computing_cell_refinement
;
        CrysAlisPro, Agilent Technologies,
        Version 1.171.36.28 (release 01-02-2013 CrysAlis171 .NET)
        (compiled Feb  1 2013,16:14:44)
;
_computing_data_collection
;
        CrysAlisPro, Agilent Technologies,
        Version 1.171.36.28 (release 01-02-2013 CrysAlis171 .NET)
        (compiled Feb  1 2013,16:14:44)
;
_computing_data_reduction
;
        CrysAlisPro, Agilent Technologies,
        Version 1.171.36.28 (release 01-02-2013 CrysAlis171 .NET)
        (compiled Feb  1 2013,16:14:44)
;
_computing_structure_refinement 'SHELXL-97 (Sheldrick, 2008)'
_diffrn_ambient_temperature 230
_diffrn_detector_area_resol_mean 5.1574
_diffrn_measured_fraction_theta_full 0.993
_diffrn_measured_fraction_theta_max 0.894
_diffrn_measurement_device_type 'SuperNova, Dual, Cu at zero, Atlas'
_diffrn_measurement_method '\w scan'
_diffrn_radiation_monochromator graphite
_diffrn_radiation_source 'fine-focus sealed tube'
_diffrn_radiation_type MoK\a
_diffrn_radiation_wavelength 0.71073
_diffrn_reflns_av_R_equivalents 0.0585
_diffrn_reflns_av_sigmaI/netI 0.0494
_diffrn_reflns_limit_h_max 16
_diffrn_reflns_limit_h_min -17
_diffrn_reflns_limit_k_max 17
_diffrn_reflns_limit_k_min -15
_diffrn_reflns_limit_l_max 22
_diffrn_reflns_limit_l_min -26
_diffrn_reflns_number 5893
_diffrn_reflns_theta_full 25.00
_diffrn_reflns_theta_max 28.50
_diffrn_reflns_theta_min 3.02
_exptl_absorpt_coefficient_mu 16.520
_exptl_absorpt_correction_T_max 0.309
_exptl_absorpt_correction_T_min 0.028
_exptl_absorpt_correction_type analytical
_exptl_absorpt_process_details
;
        CrysAlisPro, Agilent Technologies,
        Version 1.171.36.28 (release 01-02-2013 CrysAlis171 .NET)
        (compiled Feb  1 2013,16:14:44)
Analytical numeric absorption correction using a multifaceted crystal
                        model based on expressions derived by R.C. Clark & J.S.
        (Clark, R. C. & Reid, J. S. (1995). Acta Cryst. A51, 887-897)
;
_exptl_crystal_colour colourless
_exptl_crystal_density_diffrn 4.181
_exptl_crystal_density_meas ?
_exptl_crystal_density_method 'not measured'
_exptl_crystal_description plate
_exptl_crystal_F_000 3828.0
_exptl_crystal_size_max 0.5427
_exptl_crystal_size_mid 0.2899
_exptl_crystal_size_min 0.0598
_refine_diff_density_max 1.017
_refine_diff_density_min -1.013
_refine_diff_density_rms 0.247
_refine_ls_extinction_coef 0.00005(2)
_refine_ls_extinction_expression Fc^*^=kFc[1+0.001xFc^2^\l^3^/sin(2\q)]^-1/4^
_refine_ls_extinction_method SHELXL
_refine_ls_goodness_of_fit_ref 1.168
_refine_ls_hydrogen_treatment none
_refine_ls_matrix_type full
_refine_ls_number_parameters 112
_refine_ls_number_reflns 1705
_refine_ls_number_restraints 0
_refine_ls_restrained_S_all 1.168
_refine_ls_R_factor_all 0.0592
_refine_ls_R_factor_gt 0.0470
_refine_ls_shift/su_max 0.000
_refine_ls_shift/su_mean 0.000
_refine_ls_structure_factor_coef Fsqd
_refine_ls_weighting_details 'calc w=1/[\s^2^(Fo^2^)+(0.0269P)^2^+31.9306P] where P=(Fo^2^+2Fc^2^)/3'
_refine_ls_weighting_scheme calc
_refine_ls_wR_factor_gt 0.0964
_refine_ls_wR_factor_ref 0.1014
_reflns_number_gt 1473
_reflns_number_total 1705
_reflns_threshold_expression >2\s(I)
_cod_data_source_file c3ce41422a_2.cif
_cod_data_source_block
;
;
_cod_depositor_comments
;
The following automatic conversions were performed:

'_chemical_melting_point' value 'not measured' was changed to '?' -
the value is undefined or not given.

'_symmetry_cell_setting' value
'TRIGONAL' changed to 'trigonal' according to
/usr/data/users/saulius/automatic-downloads/retrospective/RSC/lib/dictionaries/cif_core.dic
dictionary named 'cif_core.dic' version 2.4.2 from 2011-04-26.

Automatic conversion script
Id: cif_fix_values 2281 2013-09-26 08:29:07Z andrius 

The following automatic conversions were performed:

'_exptl_crystal_density_meas' value 'not measured' was changed to '?'
- the value is perceived as not measured.

Automatic conversion script
Id: cif_fix_values 3008 2015-01-20 13:52:24Z robertas 
;
_cod_original_sg_symbol_H-M 'R -3'
_cod_original_formula_sum 'Cu3 F12 Rb2 Sn1'
_cod_database_code 7215174

loop_
_symmetry_equiv_pos_as_xyz
'x, y, z'
'-y, x-y, z'
'-x+y, -x, z'
'x+2/3, y+1/3, z+1/3'
'-y+2/3, x-y+1/3, z+1/3'
'-x+y+2/3, -x+1/3, z+1/3'
'x+1/3, y+2/3, z+2/3'
'-y+1/3, x-y+2/3, z+2/3'
'-x+y+1/3, -x+2/3, z+2/3'
'-x, -y, -z'
'y, -x+y, -z'
'x-y, x, -z'
'-x+2/3, -y+1/3, -z+1/3'
'y+2/3, -x+y+1/3, -z+1/3'
'x-y+2/3, x+1/3, -z+1/3'
'-x+1/3, -y+2/3, -z+2/3'
'y+1/3, -x+y+2/3, -z+2/3'
'x-y+1/3, x+2/3, -z+2/3'

loop_
_atom_site_label
_atom_site_type_symbol
_atom_site_fract_x
_atom_site_fract_y
_atom_site_fract_z
_atom_site_U_iso_or_equiv
_atom_site_adp_type
_atom_site_occupancy
_atom_site_symmetry_multiplicity
_atom_site_calc_flag
_atom_site_refinement_flags
_atom_site_disorder_group
Rb1 Rb 0.16761(8) -0.16307(8) -0.26949(5) 0.0305(3) Uani 1 1 d . .
Rb2 Rb 0.6667 0.3333 -0.26828(12) 0.0316(6) Uani 1 3 d S .
Sn1 Sn 0.5000 0.0000 0.0000 0.0160(2) Uani 1 2 d S .
Sn2 Sn 0.3333 -0.3333 -0.3333 0.0146(4) Uani 1 6 d S .
Cu1 Cu 0.40529(12) 0.09039(12) -0.15637(5) 0.0157(3) Uani 1 1 d . .
Cu2 Cu 0.40529(11) -0.16590(13) -0.16837(6) 0.0187(3) Uani 1 1 d . .
F1 F 0.3504(4) -0.0656(6) -0.1705(2) 0.0222(12) Uani 1 1 d . .
F2 F 0.2655(6) 0.0558(5) -0.1220(3) 0.0311(15) Uani 1 1 d . .
F3 F 0.2577(6) -0.2784(6) -0.1439(3) 0.0285(16) Uani 1 1 d . .
F4 F 0.4623(6) 0.2470(6) -0.1461(3) 0.0224(14) Uani 1 1 d . .
F5 F 0.4454(5) -0.3411(5) -0.2779(3) 0.0193(14) Uani 1 1 d . .
F6 F 0.5536(7) -0.0854(7) 0.0458(3) 0.043(2) Uani 1 1 d . .
F7A F 0.4529(8) 0.0332(8) 0.0850(3) 0.030(2) Uiso 0.716(15) 1 d P 1
F8A F 0.6395(8) 0.1402(8) 0.0060(5) 0.039(3) Uiso 0.716(15) 1 d P 1
F7B F 0.387(2) -0.022(2) 0.0671(10) 0.030(7) Uiso 0.284(15) 1 d P 2
F8B F 0.610(2) 0.129(2) 0.0472(11) 0.031(7) Uiso 0.284(15) 1 d P 2

loop_
_atom_site_aniso_label
_atom_site_aniso_U_11
_atom_site_aniso_U_22
_atom_site_aniso_U_33
_atom_site_aniso_U_23
_atom_site_aniso_U_13
_atom_site_aniso_U_12
Rb1 0.0216(5) 0.0266(5) 0.0442(6) 0.0004(4) -0.0003(4) 0.0125(6)
Rb2 0.0274(9) 0.0274(9) 0.0400(12) 0.000 0.000 0.0137(4)
Sn1 0.0170(4) 0.0185(7) 0.0144(4) -0.0010(4) -0.0008(3) 0.0103(4)
Sn2 0.0135(7) 0.0135(7) 0.0168(8) 0.000 0.000 0.0068(3)
Cu1 0.0147(8) 0.0128(8) 0.0219(5) -0.0007(6) -0.0004(6) 0.0086(5)
Cu2 0.0152(8) 0.0157(6) 0.0239(6) -0.0019(4) 0.0002(7) 0.0067(7)
F1 0.017(3) 0.016(3) 0.031(3) -0.007(3) 0.006(2) 0.007(3)
F2 0.026(4) 0.023(3) 0.052(4) 0.005(2) 0.003(3) 0.017(3)
F3 0.022(4) 0.012(4) 0.047(4) 0.004(3) 0.016(3) 0.005(3)
F4 0.017(3) 0.010(3) 0.038(3) -0.002(3) -0.008(3) 0.006(3)
F5 0.010(3) 0.022(3) 0.023(3) 0.005(2) -0.009(2) 0.006(3)
F6 0.076(6) 0.044(5) 0.035(3) 0.002(3) -0.007(4) 0.051(5)

loop_
_atom_type_symbol
_atom_type_description
_atom_type_scat_dispersion_real
_atom_type_scat_dispersion_imag
_atom_type_scat_source
Rb Rb -0.9393 2.9676 'International Tables Vol C Tables 4.2.6.8 and 6.1.1.4'
Sn Sn -0.6537 1.4246 'International Tables Vol C Tables 4.2.6.8 and 6.1.1.4'
Cu Cu 0.3201 1.2651 'International Tables Vol C Tables 4.2.6.8 and 6.1.1.4'
F F 0.0171 0.0103 'International Tables Vol C Tables 4.2.6.8 and 6.1.1.4'

loop_
_geom_angle_atom_site_label_1
_geom_angle_atom_site_label_2
_geom_angle_atom_site_label_3
_geom_angle
_geom_angle_site_symmetry_1
_geom_angle_site_symmetry_3
F8A Rb1 F5 145.3(3) 7_444 2_545
F8A Rb1 F8B 18.3(4) 7_444 7_444
F5 Rb1 F8B 155.5(5) 2_545 7_444
F8A Rb1 F3 70.5(3) 7_444 16_544
F5 Rb1 F3 144.14(19) 2_545 16_544
F8B Rb1 F3 57.2(5) 7_444 16_544
F8A Rb1 F2 96.0(2) 7_444 16_544
F5 Rb1 F2 76.5(2) 2_545 16_544
F8B Rb1 F2 87.2(5) 7_444 16_544
F3 Rb1 F2 103.44(16) 16_544 16_544
F8A Rb1 F1 153.7(3) 7_444 .
F5 Rb1 F1 60.98(17) 2_545 .
F8B Rb1 F1 139.3(5) 7_444 .
F3 Rb1 F1 83.38(17) 16_544 .
F2 Rb1 F1 93.13(19) 16_544 .
F8A Rb1 F7B 114.5(5) 7_444 8_544
F5 Rb1 F7B 84.2(5) 2_545 8_544
F8B Rb1 F7B 118.2(7) 7_444 8_544
F3 Rb1 F7B 77.4(5) 16_544 8_544
F2 Rb1 F7B 147.3(4) 16_544 8_544
F1 Rb1 F7B 54.2(4) . 8_544
F8A Rb1 F7A 102.7(3) 7_444 8_544
F5 Rb1 F7A 100.7(2) 2_545 8_544
F8B Rb1 F7A 102.7(5) 7_444 8_544
F3 Rb1 F7A 60.2(2) 16_544 8_544
F2 Rb1 F7A 148.00(18) 16_544 8_544
F1 Rb1 F7A 59.6(2) . 8_544
F7B Rb1 F7A 17.6(4) 8_544 8_544
F8A Rb1 F1 73.1(2) 7_444 16_544
F5 Rb1 F1 122.16(19) 2_545 16_544
F8B Rb1 F1 55.4(5) 7_444 16_544
F3 Rb1 F1 51.64(16) 16_544 16_544
F2 Rb1 F1 52.4(2) 16_544 16_544
F1 Rb1 F1 93.52(13) . 16_544
F7B Rb1 F1 123.7(4) 8_544 16_544
F7A Rb1 F1 108.9(2) 8_544 16_544
F8A Rb1 F6 75.1(2) 7_444 17_554
F5 Rb1 F6 100.1(2) 2_545 17_554
F8B Rb1 F6 88.7(5) 7_444 17_554
F3 Rb1 F6 91.18(19) 16_544 17_554
F2 Rb1 F6 159.37(16) 16_544 17_554
F1 Rb1 F6 103.07(18) . 17_554
F7B Rb1 F6 49.9(4) 8_544 17_554
F7A Rb1 F6 52.48(16) 8_544 17_554
F1 Rb1 F6 137.3(2) 16_544 17_554
F8A Rb1 F3 140.3(2) 7_444 .
F5 Rb1 F3 52.82(15) 2_545 .
F8B Rb1 F3 125.6(5) 7_444 .
F3 Rb1 F3 100.30(17) 16_544 .
F2 Rb1 F3 47.32(14) 16_544 .
F1 Rb1 F3 46.34(15) . .
F7B Rb1 F3 100.0(4) 8_544 .
F7A Rb1 F3 105.36(19) 8_544 .
F1 Rb1 F3 71.65(16) 16_544 .
F6 Rb1 F3 144.60(19) 17_554 .
F8A Rb1 Cu2 169.7(2) 7_444 .
F5 Rb1 Cu2 36.85(11) 2_545 .
F8B Rb1 Cu2 153.2(5) 7_444 .
F3 Rb1 Cu2 107.79(15) 16_544 .
F2 Rb1 Cu2 74.40(15) 16_544 .
F1 Rb1 Cu2 28.04(15) . .
F7B Rb1 Cu2 74.3(4) 8_544 .
F7A Rb1 Cu2 84.50(18) 8_544 .
F1 Rb1 Cu2 97.77(11) 16_544 .
F6 Rb1 Cu2 115.23(16) 17_554 .
F3 Rb1 Cu2 29.38(11) . .
F8A Rb2 F8A 97.5(3) 16_654 17_554
F8A Rb2 F8A 97.5(3) 16_654 18_544
F8A Rb2 F8A 97.5(3) 17_554 18_544
F8A Rb2 F4 70.4(3) 16_654 17_554
F8A Rb2 F4 104.2(2) 17_554 17_554
F8A Rb2 F4 156.2(2) 18_544 17_554
F8A Rb2 F4 156.2(2) 16_654 18_544
F8A Rb2 F4 70.4(3) 17_554 18_544
F8A Rb2 F4 104.2(2) 18_544 18_544
F4 Rb2 F4 92.27(19) 17_554 18_544
F8A Rb2 F4 104.2(2) 16_654 16_654
F8A Rb2 F4 156.2(2) 17_554 16_654
F8A Rb2 F4 70.4(3) 18_544 16_654
F4 Rb2 F4 92.27(19) 17_554 16_654
F4 Rb2 F4 92.26(19) 18_544 16_654
F8A Rb2 F6 72.1(2) 16_654 8_544
F8A Rb2 F6 49.5(2) 17_554 8_544
F8A Rb2 F6 141.2(3) 18_544 8_544
F4 Rb2 F6 56.04(16) 17_554 8_544
F4 Rb2 F6 84.76(17) 18_544 8_544
F4 Rb2 F6 147.89(18) 16_654 8_544
F8A Rb2 F6 49.5(2) 16_654 7_554
F8A Rb2 F6 141.2(3) 17_554 7_554
F8A Rb2 F6 72.1(2) 18_544 7_554
F4 Rb2 F6 84.77(17) 17_554 7_554
F4 Rb2 F6 147.89(18) 18_544 7_554
F4 Rb2 F6 56.04(16) 16_654 7_554
F6 Rb2 F6 118.61(5) 8_544 7_554
F8A Rb2 F6 141.2(3) 16_654 9_654
F8A Rb2 F6 72.1(2) 17_554 9_654
F8A Rb2 F6 49.5(2) 18_544 9_654
F4 Rb2 F6 147.89(18) 17_554 9_654
F4 Rb2 F6 56.04(16) 18_544 9_654
F4 Rb2 F6 84.76(17) 16_654 9_654
F6 Rb2 F6 118.61(5) 8_544 9_654
F6 Rb2 F6 118.61(5) 7_554 9_654
F8A Rb2 F8B 13.8(4) 16_654 16_654
F8A Rb2 F8B 93.9(5) 17_554 16_654
F8A Rb2 F8B 84.8(5) 18_544 16_654
F4 Rb2 F8B 84.2(4) 17_554 16_654
F4 Rb2 F8B 162.6(4) 18_544 16_654
F4 Rb2 F8B 104.9(4) 16_654 16_654
F6 Rb2 F8B 79.1(4) 8_544 16_654
F6 Rb2 F8B 48.9(4) 7_554 16_654
F6 Rb2 F8B 127.5(4) 9_654 16_654
F8A Rb2 F8B 84.8(5) 16_654 17_554
F8A Rb2 F8B 13.8(4) 17_554 17_554
F8A Rb2 F8B 93.9(5) 18_544 17_554
F4 Rb2 F8B 104.9(4) 17_554 17_554
F4 Rb2 F8B 84.2(4) 18_544 17_554
F4 Rb2 F8B 162.6(4) 16_654 17_554
F6 Rb2 F8B 48.9(4) 8_544 17_554
F6 Rb2 F8B 127.5(4) 7_554 17_554
F6 Rb2 F8B 79.1(4) 9_654 17_554
F8B Rb2 F8B 80.3(6) 16_654 17_554
F8A Rb2 F8B 93.9(5) 16_654 18_544
F8A Rb2 F8B 84.8(5) 17_554 18_544
F8A Rb2 F8B 13.8(4) 18_544 18_544
F4 Rb2 F8B 162.6(4) 17_554 18_544
F4 Rb2 F8B 104.9(4) 18_544 18_544
F4 Rb2 F8B 84.2(4) 16_654 18_544
F6 Rb2 F8B 127.5(4) 8_544 18_544
F6 Rb2 F8B 79.1(4) 7_554 18_544
F6 Rb2 F8B 48.9(4) 9_654 18_544
F8B Rb2 F8B 80.3(6) 16_654 18_544
F8B Rb2 F8B 80.3(6) 17_554 18_544
F6 Sn1 F6 180.0(4) 10_655 .
F6 Sn1 F8B 92.1(8) 10_655 .
F6 Sn1 F8B 87.9(8) . .
F6 Sn1 F8B 87.9(8) 10_655 10_655
F6 Sn1 F8B 92.1(8) . 10_655
F8B Sn1 F8B 180.0(19) . 10_655
F6 Sn1 F8A 95.0(4) 10_655 10_655
F6 Sn1 F8A 85.0(4) . 10_655
F8B Sn1 F8A 152.9(6) . 10_655
F8B Sn1 F8A 27.1(6) 10_655 10_655
F6 Sn1 F8A 85.0(4) 10_655 .
F6 Sn1 F8A 95.0(4) . .
F8B Sn1 F8A 27.1(6) . .
F8B Sn1 F8A 152.9(6) 10_655 .
F8A Sn1 F8A 180.0(9) 10_655 .
F6 Sn1 F7A 90.0(3) 10_655 .
F6 Sn1 F7A 90.0(3) . .
F8B Sn1 F7A 63.4(7) . .
F8B Sn1 F7A 116.6(7) 10_655 .
F8A Sn1 F7A 90.5(4) 10_655 .
F8A Sn1 F7A 89.5(4) . .
F6 Sn1 F7A 90.0(3) 10_655 10_655
F6 Sn1 F7A 90.0(3) . 10_655
F8B Sn1 F7A 116.6(7) . 10_655
F8B Sn1 F7A 63.4(7) 10_655 10_655
F8A Sn1 F7A 89.5(4) 10_655 10_655
F8A Sn1 F7A 90.5(4) . 10_655
F7A Sn1 F7A 180.0(5) . 10_655
F6 Sn1 F7B 84.4(7) 10_655 .
F6 Sn1 F7B 95.6(7) . .
F8B Sn1 F7B 90.0(9) . .
F8B Sn1 F7B 90.0(9) 10_655 .
F8A Sn1 F7B 64.8(7) 10_655 .
F8A Sn1 F7B 115.2(7) . .
F7A Sn1 F7B 27.0(6) . .
F7A Sn1 F7B 153.0(6) 10_655 .
F6 Sn1 F7B 95.6(7) 10_655 10_655
F6 Sn1 F7B 84.4(7) . 10_655
F8B Sn1 F7B 90.0(9) . 10_655
F8B Sn1 F7B 90.0(9) 10_655 10_655
F8A Sn1 F7B 115.2(7) 10_655 10_655
F8A Sn1 F7B 64.8(7) . 10_655
F7A Sn1 F7B 153.0(6) . 10_655
F7A Sn1 F7B 27.0(6) 10_655 10_655
F7B Sn1 F7B 180.0(14) . 10_655
F6 Sn1 Rb1 47.40(18) 10_655 6
F6 Sn1 Rb1 132.60(18) . 6
F8B Sn1 Rb1 74.4(7) . 6
F8B Sn1 Rb1 105.6(7) 10_655 6
F8A Sn1 Rb1 91.5(3) 10_655 6
F8A Sn1 Rb1 88.5(3) . 6
F7A Sn1 Rb1 42.7(2) . 6
F7A Sn1 Rb1 137.3(2) 10_655 6
F7B Sn1 Rb1 42.4(6) . 6
F7B Sn1 Rb1 137.6(6) 10_655 6
F6 Sn1 Rb1 132.60(18) 10_655 18_544
F6 Sn1 Rb1 47.40(18) . 18_544
F8B Sn1 Rb1 105.6(7) . 18_544
F8B Sn1 Rb1 74.4(7) 10_655 18_544
F8A Sn1 Rb1 88.5(3) 10_655 18_544
F8A Sn1 Rb1 91.5(3) . 18_544
F7A Sn1 Rb1 137.3(2) . 18_544
F7A Sn1 Rb1 42.7(2) 10_655 18_544
F7B Sn1 Rb1 137.6(6) . 18_544
F7B Sn1 Rb1 42.4(6) 10_655 18_544
Rb1 Sn1 Rb1 180.00(3) 6 18_544
F5 Sn2 F5 90.6(2) 14_554 15_444
F5 Sn2 F5 179.999(1) 14_554 2_545
F5 Sn2 F5 89.4(2) 15_444 2_545
F5 Sn2 F5 89.4(2) 14_554 3_655
F5 Sn2 F5 179.998(1) 15_444 3_655
F5 Sn2 F5 90.6(2) 2_545 3_655
F5 Sn2 F5 89.4(2) 14_554 .
F5 Sn2 F5 89.4(2) 15_444 .
F5 Sn2 F5 90.6(2) 2_545 .
F5 Sn2 F5 90.6(2) 3_655 .
F5 Sn2 F5 90.6(2) 14_554 13_544
F5 Sn2 F5 90.6(2) 15_444 13_544
F5 Sn2 F5 89.4(2) 2_545 13_544
F5 Sn2 F5 89.4(2) 3_655 13_544
F5 Sn2 F5 179.998(1) . 13_544
F5 Sn2 Rb1 33.83(17) 14_554 13_544
F5 Sn2 Rb1 77.69(17) 15_444 13_544
F5 Sn2 Rb1 146.17(17) 2_545 13_544
F5 Sn2 Rb1 102.31(17) 3_655 13_544
F5 Sn2 Rb1 58.60(18) . 13_544
F5 Sn2 Rb1 121.41(18) 13_544 13_544
F5 Sn2 Rb1 146.17(17) 14_554 .
F5 Sn2 Rb1 102.31(17) 15_444 .
F5 Sn2 Rb1 33.83(17) 2_545 .
F5 Sn2 Rb1 77.69(17) 3_655 .
F5 Sn2 Rb1 121.40(18) . .
F5 Sn2 Rb1 58.59(18) 13_544 .
Rb1 Sn2 Rb1 180.0 13_544 .
F5 Sn2 Rb1 102.31(17) 14_554 3_655
F5 Sn2 Rb1 58.60(18) 15_444 3_655
F5 Sn2 Rb1 77.69(17) 2_545 3_655
F5 Sn2 Rb1 121.40(18) 3_655 3_655
F5 Sn2 Rb1 33.83(17) . 3_655
F5 Sn2 Rb1 146.17(17) 13_544 3_655
Rb1 Sn2 Rb1 68.859(14) 13_544 3_655
Rb1 Sn2 Rb1 111.141(14) . 3_655
F5 Sn2 Rb1 58.59(18) 14_554 2_545
F5 Sn2 Rb1 146.17(17) 15_444 2_545
F5 Sn2 Rb1 121.40(18) 2_545 2_545
F5 Sn2 Rb1 33.83(17) 3_655 2_545
F5 Sn2 Rb1 77.69(17) . 2_545
F5 Sn2 Rb1 102.31(17) 13_544 2_545
Rb1 Sn2 Rb1 68.859(14) 13_544 2_545
Rb1 Sn2 Rb1 111.141(14) . 2_545
Rb1 Sn2 Rb1 111.141(14) 3_655 2_545
F5 Sn2 Rb1 77.69(17) 14_554 15_444
F5 Sn2 Rb1 121.40(18) 15_444 15_444
F5 Sn2 Rb1 102.31(17) 2_545 15_444
F5 Sn2 Rb1 58.60(18) 3_655 15_444
F5 Sn2 Rb1 146.17(17) . 15_444
F5 Sn2 Rb1 33.83(17) 13_544 15_444
Rb1 Sn2 Rb1 111.142(14) 13_544 15_444
Rb1 Sn2 Rb1 68.858(14) . 15_444
Rb1 Sn2 Rb1 180.0 3_655 15_444
Rb1 Sn2 Rb1 68.860(14) 2_545 15_444
F5 Sn2 Rb1 121.41(18) 14_554 14_554
F5 Sn2 Rb1 33.83(17) 15_444 14_554
F5 Sn2 Rb1 58.59(18) 2_545 14_554
F5 Sn2 Rb1 146.17(17) 3_655 14_554
F5 Sn2 Rb1 102.31(17) . 14_554
F5 Sn2 Rb1 77.69(17) 13_544 14_554
Rb1 Sn2 Rb1 111.142(14) 13_544 14_554
Rb1 Sn2 Rb1 68.858(14) . 14_554
Rb1 Sn2 Rb1 68.860(14) 3_655 14_554
Rb1 Sn2 Rb1 180.0 2_545 14_554
Rb1 Sn2 Rb1 111.140(14) 15_444 14_554
F2 Cu1 F4 177.3(3) . 18_544
F2 Cu1 F4 92.1(3) . .
F4 Cu1 F4 86.3(4) 18_544 .
F2 Cu1 F1 89.5(2) . .
F4 Cu1 F1 92.2(3) 18_544 .
F4 Cu1 F1 177.5(2) . .
F2 Cu1 F7B 96.1(7) . 8_544
F4 Cu1 F7B 86.3(6) 18_544 8_544
F4 Cu1 F7B 98.2(6) . 8_544
F1 Cu1 F7B 79.8(6) . 8_544
F2 Cu1 F6 82.7(3) . 10_655
F4 Cu1 F6 95.0(3) 18_544 10_655
F4 Cu1 F6 87.8(3) . 10_655
F1 Cu1 F6 94.3(2) . 10_655
F7B Cu1 F6 174.0(6) 8_544 10_655
F2 Cu1 F7A 74.8(3) . 8_544
F4 Cu1 F7A 107.4(3) 18_544 8_544
F4 Cu1 F7A 90.7(3) . 8_544
F1 Cu1 F7A 87.9(3) . 8_544
F7B Cu1 F7A 22.8(6) 8_544 8_544
F6 Cu1 F7A 157.4(3) 10_655 8_544
F2 Cu1 Rb1 45.88(18) . 16_544
F4 Cu1 Rb1 134.5(2) 18_544 16_544
F4 Cu1 Rb1 131.9(2) . 16_544
F1 Cu1 Rb1 50.35(14) . 16_544
F7B Cu1 Rb1 107.2(6) 8_544 16_544
F6 Cu1 Rb1 67.8(2) 10_655 16_544
F7A Cu1 Rb1 97.2(2) 8_544 16_544
F2 Cu1 Rb2 115.61(19) . 16_654
F4 Cu1 Rb2 61.8(2) 18_544 16_654
F4 Cu1 Rb2 45.7(2) . 16_654
F1 Cu1 Rb2 134.87(18) . 16_654
F7B Cu1 Rb2 129.3(6) 8_544 16_654
F6 Cu1 Rb2 56.0(2) 10_655 16_654
F7A Cu1 Rb2 133.1(2) 8_544 16_654
Rb1 Cu1 Rb2 123.43(4) 16_544 16_654
F2 Cu1 Rb1 72.81(19) . .
F4 Cu1 Rb1 109.8(2) 18_544 .
F4 Cu1 Rb1 136.92(19) . .
F1 Cu1 Rb1 42.04(17) . .
F7B Cu1 Rb1 46.3(6) 8_544 .
F6 Cu1 Rb1 128.0(2) 10_655 .
F7A Cu1 Rb1 46.74(19) 8_544 .
Rb1 Cu1 Rb1 62.14(3) 16_544 .
Rb2 Cu1 Rb1 171.58(4) 16_654 .
F2 Cu1 Rb2 140.77(18) . .
F4 Cu1 Rb2 39.2(2) 18_544 .
F4 Cu1 Rb2 56.2(2) . .
F1 Cu1 Rb2 121.56(15) . .
F7B Cu1 Rb2 69.6(6) 8_544 .
F6 Cu1 Rb2 114.9(2) 10_655 .
F7A Cu1 Rb2 82.4(2) 8_544 .
Rb1 Cu1 Rb2 171.87(4) 16_544 .
Rb2 Cu1 Rb2 60.65(6) 16_654 .
Rb1 Cu1 Rb2 112.98(4) . .
F3 Cu2 F1 165.9(2) 3_655 .
F3 Cu2 F2 89.2(3) 3_655 18_544
F1 Cu2 F2 95.3(2) . 18_544
F3 Cu2 F3 91.6(4) 3_655 .
F1 Cu2 F3 86.9(3) . .
F2 Cu2 F3 167.6(3) 18_544 .
F3 Cu2 F5 106.7(2) 3_655 2_545
F1 Cu2 F5 87.1(2) . 2_545
F2 Cu2 F5 82.8(2) 18_544 2_545
F3 Cu2 F5 85.1(3) . 2_545
F3 Cu2 Rb1 142.8(2) 3_655 .
F1 Cu2 Rb1 47.68(16) . .
F2 Cu2 Rb1 107.65(18) 18_544 .
F3 Cu2 Rb1 65.2(2) . .
F5 Cu2 Rb1 46.05(15) 2_545 .
F3 Cu2 Rb1 119.7(2) 3_655 16_544
F1 Cu2 Rb1 51.14(16) . 16_544
F2 Cu2 Rb1 142.67(19) 18_544 16_544
F3 Cu2 Rb1 45.2(2) . 16_544
F5 Cu2 Rb1 107.74(15) 2_545 16_544
Rb1 Cu2 Rb1 64.38(3) . 16_544
F3 Cu2 Rb1 37.4(2) 3_655 18_544
F1 Cu2 Rb1 132.45(17) . 18_544
F2 Cu2 Rb1 71.13(18) 18_544 18_544
F3 Cu2 Rb1 116.0(2) . 18_544
F5 Cu2 Rb1 133.05(15) 2_545 18_544
Rb1 Cu2 Rb1 178.74(4) . 18_544
Rb1 Cu2 Rb1 116.77(4) 16_544 18_544
F3 Cu2 Rb1 56.9(2) 3_655 3_655
F1 Cu2 Rb1 131.70(16) . 3_655
F2 Cu2 Rb1 38.72(18) 18_544 3_655
F3 Cu2 Rb1 134.4(2) . 3_655
F5 Cu2 Rb1 75.48(15) 2_545 3_655
Rb1 Cu2 Rb1 119.23(4) . 3_655
Rb1 Cu2 Rb1 176.25(4) 16_544 3_655
Rb1 Cu2 Rb1 59.62(3) 18_544 3_655
Cu2 F1 Cu1 138.3(3) . .
Cu2 F1 Rb1 104.3(2) . .
Cu1 F1 Rb1 112.3(3) . .
Cu2 F1 Rb1 100.5(3) . 16_544
Cu1 F1 Rb1 101.1(2) . 16_544
Rb1 F1 Rb1 86.48(13) . 16_544
Cu1 F2 Cu2 123.3(3) . 17_554
Cu1 F2 Rb1 107.0(3) . 16_544
Cu2 F2 Rb1 117.5(3) 17_554 16_544
Cu2 F3 Cu2 133.4(4) 2_545 .
Cu2 F3 Rb1 119.4(3) 2_545 16_544
Cu2 F3 Rb1 106.8(3) . 16_544
Cu2 F3 Rb1 96.6(3) 2_545 .
Cu2 F3 Rb1 85.5(2) . .
Rb1 F3 Rb1 79.70(17) 16_544 .
Cu1 F4 Cu1 136.2(4) 17_554 .
Cu1 F4 Rb2 117.0(3) 17_554 16_654
Cu1 F4 Rb2 106.7(3) . 16_654
Cu1 F4 Rb2 89.8(2) 17_554 .
Cu1 F4 Rb2 96.7(2) . .
Rb2 F4 Rb2 78.72(18) 16_654 .
Sn2 F5 Cu2 128.9(3) . 3_655
Sn2 F5 Rb1 123.4(3) . 3_655
Cu2 F5 Rb1 97.10(19) 3_655 3_655
Sn1 F6 Cu1 131.3(3) . 10_655
Sn1 F6 Rb1 106.3(2) . 18_544
Cu1 F6 Rb1 119.4(2) 10_655 18_544
Sn1 F6 Rb2 105.0(3) . 4_445
Cu1 F6 Rb2 88.2(2) 10_655 4_445
Rb1 F6 Rb2 94.27(19) 18_544 4_445
Sn1 F7A Cu1 135.2(5) . 6
Sn1 F7A Rb1 111.1(3) . 6
Cu1 F7A Rb1 98.9(3) 6 6
Sn1 F8A Rb1 125.7(5) . 4
Sn1 F8A Rb2 119.9(4) . 16_654
Rb1 F8A Rb2 113.8(3) 4 16_654
Sn1 F7B Cu1 137.5(12) . 6
Sn1 F7B Rb1 111.3(9) . 6
Cu1 F7B Rb1 100.2(7) 6 6
Sn1 F8B Rb1 121.0(11) . 4
Sn1 F8B Rb2 100.9(8) . 16_654
Rb1 F8B Rb2 97.8(7) 4 16_654

loop_
_geom_bond_atom_site_label_1
_geom_bond_atom_site_label_2
_geom_bond_distance
_geom_bond_site_symmetry_2
Rb1 F8A 2.778(10) 7_444
Rb1 F5 2.828(6) 2_545
Rb1 F8B 2.89(2) 7_444
Rb1 F3 2.902(7) 16_544
Rb1 F2 2.967(6) 16_544
Rb1 F1 2.974(5) .
Rb1 F7B 3.02(2) 8_544
Rb1 F7A 3.029(8) 8_544
Rb1 F1 3.101(5) 16_544
Rb1 F6 3.197(6) 17_554
Rb1 F3 3.549(7) .
Rb1 Cu2 3.8985(17) .
Rb2 F8A 2.896(11) 16_654
Rb2 F8A 2.896(11) 17_554
Rb2 F8A 2.896(10) 18_544
Rb2 F4 2.962(7) 17_554
Rb2 F4 2.962(7) 18_544
Rb2 F4 2.962(7) 16_654
Rb2 F6 3.289(9) 8_544
Rb2 F6 3.289(9) 7_554
Rb2 F6 3.289(9) 9_654
Rb2 F8B 3.40(2) 16_654
Rb2 F8B 3.40(2) 17_554
Rb2 F8B 3.40(2) 18_544
Sn1 F6 1.923(6) 10_655
Sn1 F6 1.923(6) .
Sn1 F8B 1.93(2) .
Sn1 F8B 1.93(2) 10_655
Sn1 F8A 1.945(9) 10_655
Sn1 F8A 1.945(9) .
Sn1 F7A 1.974(7) .
Sn1 F7A 1.974(7) 10_655
Sn1 F7B 1.98(2) .
Sn1 F7B 1.98(2) 10_655
Sn1 Rb1 4.1682(10) 6
Sn1 Rb1 4.1682(10) 18_544
Sn2 F5 1.964(6) 14_554
Sn2 F5 1.964(6) 15_444
Sn2 F5 1.964(6) 2_545
Sn2 F5 1.964(6) 3_655
Sn2 F5 1.964(6) .
Sn2 F5 1.964(6) 13_544
Sn2 Rb1 4.2397(12) 13_544
Sn2 Rb1 4.2398(12) 3_655
Sn2 Rb1 4.2398(12) 2_545
Sn2 Rb1 4.2398(12) 15_444
Sn2 Rb1 4.2398(12) 14_554
Cu1 F2 1.883(7) .
Cu1 F4 1.889(7) 18_544
Cu1 F4 1.916(7) .
Cu1 F1 1.924(7) .
Cu1 F7B 2.31(2) 8_544
Cu1 F6 2.319(6) 10_655
Cu1 F7A 2.349(8) 8_544
Cu1 Rb1 3.9518(18) 16_544
Cu1 Rb2 3.9635(18) 16_654
Cu2 F3 1.888(7) 3_655
Cu2 F1 1.891(8) .
Cu2 F2 1.913(7) 18_544
Cu2 F3 1.919(7) .
Cu2 F5 2.356(5) 2_545
Cu2 Rb1 3.9153(17) 16_544
Cu2 Rb1 4.1661(17) 18_544
Cu2 Rb1 4.2072(16) 3_655
F1 Rb1 3.101(5) 16_544
F2 Cu2 1.913(7) 17_554
F2 Rb1 2.967(6) 16_544
F3 Cu2 1.888(7) 2_545
F3 Rb1 2.902(7) 16_544
F4 Cu1 1.889(7) 17_554
F4 Rb2 2.962(7) 16_654
F5 Cu2 2.356(5) 3_655
F5 Rb1 2.828(6) 3_655
F6 Cu1 2.319(6) 10_655
F6 Rb1 3.197(6) 18_544
F6 Rb2 3.289(9) 4_445
F7A Cu1 2.349(8) 6
F7A Rb1 3.029(8) 6
F8A Rb1 2.778(10) 4
F8A Rb2 2.896(10) 16_654
F7B Cu1 2.31(2) 6
F7B Rb1 3.02(2) 6
F8B Rb1 2.89(2) 4
F8B Rb2 3.40(2) 16_654
